data_4074214
loop_
_publ_author_name
'Braga, Dario'
'Grepioni, Fabrizia'
'Polito, Marco'
'Chierotti, Michele R.'
'Ellena, Silvano'
'Gobetto, Roberto'

_publ_section_title
;
 A Solid&#x2212;Gas Route to Polymorph Conversion in Crystalline
 [FeII(\h5-C5H4COOH)2]. A Diffraction and Solid-State NMR Study
;
_journal_issue 19
_journal_name_full Organometallics
_journal_page_first 4627
_journal_paper_doi 10.1021/om060468w
_journal_volume 25
_journal_year 2006
_chemical_formula_moiety 'C12 H8 Fe O4, 2(C2 H8 N)'
_chemical_formula_sum 'C16 H24 Fe N2 O4'
_chemical_formula_weight 364.22
_space_group_IT_number 15
_symmetry_cell_setting monoclinic
_symmetry_Int_Tables_number 15
_symmetry_space_group_name_Hall '-C 2yc'
_symmetry_space_group_name_H-M 'C 1 2/c 1'
_atom_sites_solution_hydrogens geom
_atom_sites_solution_primary direct
_atom_sites_solution_secondary difmap
_audit_creation_method SHELXL-97
_cell_angle_alpha 90.00
_cell_angle_beta 99.453(4)
_cell_angle_gamma 90.00
_cell_formula_units_Z 4
_cell_length_a 21.474(4)
_cell_length_b 7.7710(10)
_cell_length_c 10.4850(10)
_cell_measurement_temperature 293(2)
_cell_volume 1725.9(4)
_computing_structure_refinement 'SHELXL-97 (Sheldrick, 1997)'
_computing_structure_solution 'SHELXS-97 (Sheldrick, 1990)'
_diffrn_ambient_temperature 293(2)
_diffrn_measured_fraction_theta_full 0.991
_diffrn_measured_fraction_theta_max 0.991
_diffrn_radiation_monochromator graphite
_diffrn_radiation_probe x-ray
_diffrn_radiation_type MoK\a
_diffrn_radiation_wavelength 0.71073
_diffrn_reflns_av_R_equivalents 0.0825
_diffrn_reflns_av_sigmaI/netI 0.0810
_diffrn_reflns_limit_h_max 25
_diffrn_reflns_limit_h_min -8
_diffrn_reflns_limit_k_max 8
_diffrn_reflns_limit_k_min -9
_diffrn_reflns_limit_l_max 12
_diffrn_reflns_limit_l_min -12
_diffrn_reflns_number 3070
_diffrn_reflns_theta_full 25.05
_diffrn_reflns_theta_max 25.05
_diffrn_reflns_theta_min 3.51
_diffrn_source 'fine-focus sealed tube'
_exptl_absorpt_coefficient_mu 0.894
_exptl_absorpt_correction_T_max 0.851
_exptl_absorpt_correction_T_min 0.759
_exptl_absorpt_correction_type psi-scan
_exptl_crystal_colour orange
_exptl_crystal_density_diffrn 1.402
_exptl_crystal_density_method 'not measured'
_exptl_crystal_description prism
_exptl_crystal_F_000 768
_exptl_crystal_size_max 0.26
_exptl_crystal_size_mid 0.24
_exptl_crystal_size_min 0.20
_refine_diff_density_max 1.051
_refine_diff_density_min -0.838
_refine_diff_density_rms 0.108
_refine_ls_extinction_method none
_refine_ls_goodness_of_fit_ref 0.978
_refine_ls_hydrogen_treatment constr
_refine_ls_matrix_type full
_refine_ls_number_parameters 118
_refine_ls_number_reflns 1526
_refine_ls_number_restraints 0
_refine_ls_restrained_S_all 0.978
_refine_ls_R_factor_all 0.0916
_refine_ls_R_factor_gt 0.0520
_refine_ls_shift/su_max 0.000
_refine_ls_shift/su_mean 0.000
_refine_ls_structure_factor_coef Fsqd
_refine_ls_weighting_details 'calc w=1/[\s^2^(Fo^2^)+(0.0765P)^2^+0.0000P] where P=(Fo^2^+2Fc^2^)/3'
_refine_ls_weighting_scheme calc
_refine_ls_wR_factor_gt 0.1084
_refine_ls_wR_factor_ref 0.1258
_reflns_number_gt 1025
_reflns_number_total 1526
_reflns_threshold_expression >2sigma(I)
_cod_data_source_file om060468wsi20060529_042015.cif
_cod_data_source_block c2c
_cod_depositor_comments
;
The following automatic conversions were performed:

'_exptl_absorpt_correction_type' value 'Psi-scan' changed to
'psi-scan' according to
/home/saulius/struct/CIF-dictionaries/cif_core.dic dictionary named
'cif_core.dic' version 2.4.1 from 2010-06-29.

Automatic conversion script
Id: cif_fix_values 1715 2011-07-08 13:25:40Z adriana 
;
_cod_original_sg_symbol_H-M 'C 2/c'
_cod_database_code 4074214

loop_
_symmetry_equiv_pos_as_xyz
'x, y, z'
'-x, y, -z+1/2'
'x+1/2, y+1/2, z'
'-x+1/2, y+1/2, -z+1/2'
'-x, -y, -z'
'x, -y, z-1/2'
'-x+1/2, -y+1/2, -z'
'x+1/2, -y+1/2, z-1/2'

loop_
_atom_site_label
_atom_site_type_symbol
_atom_site_fract_x
_atom_site_fract_y
_atom_site_fract_z
_atom_site_U_iso_or_equiv
_atom_site_adp_type
_atom_site_occupancy
_atom_site_symmetry_multiplicity
_atom_site_calc_flag
_atom_site_refinement_flags
Fe1 Fe 0.2500 -0.2500 -0.5000 0.0219(2) Uani 1 2 d S
O1 O 0.39542(15) -0.1230(4) -0.6320(3) 0.0446(8) Uani 1 1 d .
O2 O 0.43160(13) -0.2606(5) -0.4483(3) 0.0521(9) Uani 1 1 d .
C1 C 0.31267(18) -0.4483(5) -0.4622(4) 0.0289(9) Uani 1 1 d .
H1 H 0.3368 -0.4735 -0.3824 0.024(10) Uiso 1 1 d R
C2 C 0.2520(2) -0.5120(5) -0.5099(4) 0.0322(8) Uani 1 1 d .
H2 H 0.2292 -0.5883 -0.4670 0.040(12) Uiso 1 1 d R
C3 C 0.23193(19) -0.4422(5) -0.6349(4) 0.0327(9) Uani 1 1 d .
H3 H 0.1937 -0.4640 -0.6883 0.040(12) Uiso 1 1 d R
C4 C 0.28064(19) -0.3328(6) -0.6641(4) 0.0310(9) Uani 1 1 d .
H4 H 0.2798 -0.2700 -0.7399 0.039(12) Uiso 1 1 d R
C5 C 0.33094(17) -0.3342(5) -0.5572(4) 0.0254(8) Uani 1 1 d .
C6 C 0.39022(17) -0.2316(6) -0.5454(4) 0.0330(9) Uani 1 1 d .
N1 N 0.55292(16) -0.1844(5) -0.4530(3) 0.0353(8) Uani 1 1 d .
H1A H 0.5642 -0.0768 -0.4270 0.067(17) Uiso 1 1 d R
H1B H 0.5112 -0.1950 -0.4530 0.031(11) Uiso 1 1 d R
C7 C 0.5652(3) -0.2085(8) -0.5862(5) 0.0555(15) Uani 1 1 d .
H7A H 0.5413 -0.1259 -0.6422 0.077(19) Uiso 1 1 d R
H7B H 0.5529 -0.3226 -0.6151 0.09(2) Uiso 1 1 d R
H7C H 0.6094 -0.1927 -0.5878 0.050(14) Uiso 1 1 d R
C8 C 0.5865(3) -0.3059(8) -0.3602(5) 0.0531(14) Uani 1 1 d .
H8A H 0.5764 -0.2838 -0.2759 0.075(18) Uiso 1 1 d R
H8B H 0.6312 -0.2933 -0.3577 0.054(15) Uiso 1 1 d R
H8C H 0.5741 -0.4211 -0.3861 0.069(18) Uiso 1 1 d R

loop_
_atom_site_aniso_label
_atom_site_aniso_U_11
_atom_site_aniso_U_22
_atom_site_aniso_U_33
_atom_site_aniso_U_23
_atom_site_aniso_U_13
_atom_site_aniso_U_12
Fe1 0.0245(4) 0.0109(4) 0.0303(4) -0.0029(4) 0.0047(3) -0.0001(4)
O1 0.0491(18) 0.039(2) 0.0487(17) 0.0035(15) 0.0153(14) -0.0162(15)
O2 0.0309(15) 0.071(3) 0.0530(17) 0.004(2) 0.0030(13) -0.0107(19)
C1 0.033(2) 0.017(2) 0.037(2) -0.0002(16) 0.0052(17) 0.0042(16)
C2 0.038(2) 0.0110(19) 0.049(2) -0.003(2) 0.0115(17) 0.0003(19)
C3 0.034(2) 0.021(2) 0.041(2) -0.0114(18) -0.0003(18) -0.0023(17)
C4 0.042(2) 0.021(2) 0.031(2) -0.0029(17) 0.0076(17) 0.0030(18)
C5 0.0294(19) 0.0112(19) 0.037(2) -0.0048(17) 0.0113(16) 0.0030(16)
C6 0.0267(18) 0.037(3) 0.0371(19) -0.008(2) 0.0114(15) -0.002(2)
N1 0.0329(19) 0.029(2) 0.0446(19) 0.0001(16) 0.0095(15) -0.0005(15)
C7 0.058(3) 0.063(5) 0.047(3) -0.007(2) 0.014(2) 0.002(3)
C8 0.062(3) 0.042(3) 0.054(3) 0.003(2) 0.005(2) 0.014(2)

loop_
_atom_type_symbol
_atom_type_description
_atom_type_scat_dispersion_real
_atom_type_scat_dispersion_imag
_atom_type_scat_source
C C 0.0033 0.0016 'International Tables Vol C Tables 4.2.6.8 and 6.1.1.4'
H H 0.0000 0.0000 'International Tables Vol C Tables 4.2.6.8 and 6.1.1.4'
Fe Fe 0.3463 0.8444 'International Tables Vol C Tables 4.2.6.8 and 6.1.1.4'
N N 0.0061 0.0033 'International Tables Vol C Tables 4.2.6.8 and 6.1.1.4'
O O 0.0106 0.0060 'International Tables Vol C Tables 4.2.6.8 and 6.1.1.4'

loop_
_geom_angle_atom_site_label_1
_geom_angle_atom_site_label_2
_geom_angle_atom_site_label_3
_geom_angle
_geom_angle_site_symmetry_1
_geom_angle_site_symmetry_3
C5 Fe1 C5 180.0 . 7_544
C5 Fe1 C2 111.20(17) . 7_544
C5 Fe1 C2 68.80(17) 7_544 7_544
C5 Fe1 C2 68.80(17) . .
C5 Fe1 C2 111.20(17) 7_544 .
C2 Fe1 C2 180.0 7_544 .
C5 Fe1 C1 41.20(15) . .
C5 Fe1 C1 138.80(15) 7_544 .
C2 Fe1 C1 139.67(16) 7_544 .
C2 Fe1 C1 40.33(16) . .
C5 Fe1 C1 138.80(15) . 7_544
C5 Fe1 C1 41.20(15) 7_544 7_544
C2 Fe1 C1 40.33(16) 7_544 7_544
C2 Fe1 C1 139.67(16) . 7_544
C1 Fe1 C1 180.000(1) . 7_544
C5 Fe1 C4 139.19(15) . 7_544
C5 Fe1 C4 40.81(15) 7_544 7_544
C2 Fe1 C4 68.33(17) 7_544 7_544
C2 Fe1 C4 111.67(17) . 7_544
C1 Fe1 C4 111.55(16) . 7_544
C1 Fe1 C4 68.45(16) 7_544 7_544
C5 Fe1 C4 40.81(15) . .
C5 Fe1 C4 139.19(15) 7_544 .
C2 Fe1 C4 111.67(17) 7_544 .
C2 Fe1 C4 68.33(17) . .
C1 Fe1 C4 68.45(16) . .
C1 Fe1 C4 111.55(16) 7_544 .
C4 Fe1 C4 180.000(1) 7_544 .
C5 Fe1 C3 111.30(15) . 7_544
C5 Fe1 C3 68.70(15) 7_544 7_544
C2 Fe1 C3 40.59(16) 7_544 7_544
C2 Fe1 C3 139.41(16) . 7_544
C1 Fe1 C3 111.85(16) . 7_544
C1 Fe1 C3 68.15(16) 7_544 7_544
C4 Fe1 C3 40.59(16) 7_544 7_544
C4 Fe1 C3 139.41(16) . 7_544
C5 Fe1 C3 68.70(15) . .
C5 Fe1 C3 111.30(15) 7_544 .
C2 Fe1 C3 139.41(16) 7_544 .
C2 Fe1 C3 40.59(16) . .
C1 Fe1 C3 68.15(16) . .
C1 Fe1 C3 111.85(16) 7_544 .
C4 Fe1 C3 139.41(16) 7_544 .
C4 Fe1 C3 40.59(16) . .
C3 Fe1 C3 180.000(1) 7_544 .
C2 C1 C5 108.3(3) . .
C2 C1 Fe1 69.8(2) . .
C5 C1 Fe1 69.3(2) . .
C2 C1 H1 126.3 . .
C5 C1 H1 125.4 . .
Fe1 C1 H1 125.9 . .
C1 C2 C3 108.5(4) . .
C1 C2 Fe1 69.9(2) . .
C3 C2 Fe1 70.1(2) . .
C1 C2 H2 125.7 . .
C3 C2 H2 125.8 . .
Fe1 C2 H2 126.5 . .
C2 C3 C4 107.8(3) . .
C2 C3 Fe1 69.3(2) . .
C4 C3 Fe1 69.5(2) . .
C2 C3 H3 126.2 . .
C4 C3 H3 126.0 . .
Fe1 C3 H3 126.6 . .
C3 C4 C5 108.4(3) . .
C3 C4 Fe1 69.9(2) . .
C5 C4 Fe1 69.4(2) . .
C3 C4 H4 126.0 . .
C5 C4 H4 125.6 . .
Fe1 C4 H4 126.2 . .
C4 C5 C1 107.0(3) . .
C4 C5 C6 126.1(3) . .
C1 C5 C6 126.9(4) . .
C4 C5 Fe1 69.8(2) . .
C1 C5 Fe1 69.5(2) . .
C6 C5 Fe1 124.2(3) . .
O2 C6 O1 124.8(4) . .
O2 C6 C5 116.8(4) . .
O1 C6 C5 118.4(3) . .
C8 N1 C7 113.8(4) . .
C8 N1 H1A 108.7 . .
C7 N1 H1A 108.9 . .
C8 N1 H1B 108.9 . .
C7 N1 H1B 108.7 . .
H1A N1 H1B 107.7 . .
N1 C7 H7A 109.5 . .
N1 C7 H7B 109.5 . .
H7A C7 H7B 109.5 . .
N1 C7 H7C 109.4 . .
H7A C7 H7C 109.4 . .
H7B C7 H7C 109.5 . .
N1 C8 H8A 109.6 . .
N1 C8 H8B 109.5 . .
H8A C8 H8B 109.5 . .
N1 C8 H8C 109.3 . .
H8A C8 H8C 109.4 . .
H8B C8 H8C 109.4 . .

loop_
_geom_bond_atom_site_label_1
_geom_bond_atom_site_label_2
_geom_bond_distance
_geom_bond_site_symmetry_2
Fe1 C5 2.038(3) .
Fe1 C5 2.038(3) 7_544
Fe1 C2 2.040(4) 7_544
Fe1 C2 2.040(4) .
Fe1 C1 2.041(4) .
Fe1 C1 2.041(4) 7_544
Fe1 C4 2.044(4) 7_544
Fe1 C4 2.044(4) .
Fe1 C3 2.050(4) 7_544
Fe1 C3 2.050(4) .
O1 C6 1.258(5) .
O2 C6 1.257(5) .
C1 C2 1.407(6) .
C1 C5 1.435(5) .
C1 H1 0.9303 .
C2 C3 1.418(6) .
C2 H2 0.9306 .
C3 C4 1.420(6) .
C3 H3 0.9302 .
C4 C5 1.423(5) .
C4 H4 0.9302 .
C5 C6 1.490(6) .
N1 C8 1.459(6) .
N1 C7 1.475(5) .
N1 H1A 0.8999 .
N1 H1B 0.9005 .
C7 H7A 0.9596 .
C7 H7B 0.9597 .
C7 H7C 0.9601 .
C8 H8A 0.9600 .
C8 H8B 0.9599 .
C8 H8C 0.9600 .
